data_7040976
loop_
_publ_author_name
'Dennington, Adam J.'
'Weller, Mark T.'

_publ_section_title
;
 Synthesis and structure of pseudo-three dimensional hybrid iodobismuthate
 semiconductors.
;
_journal_issue 44
_journal_name_full 'Dalton transactions (Cambridge, England : 2003)'
_journal_page_first 17974
_journal_page_last 17979
_journal_paper_doi 10.1039/c6dt03602c
_journal_volume 45
_journal_year 2016
_chemical_formula_iupac '[CH3NH(CH2)4HNCH3][BiI4]2.2H2O'
_chemical_formula_moiety 'Bi I4, 0.5(C6 N2 H16), H2O'
_chemical_formula_sum 'C3 H10 Bi I4 N O'
_chemical_formula_weight 789.68
_chemical_name_systematic '1,4-Dimethyl-1,4-Dipiperazinium iodobismuthate dihydrate'
_space_group_crystal_system monoclinic
_space_group_IT_number 14
_space_group_name_Hall '-P 2ybc'
_space_group_name_H-M_alt 'P 1 21/c 1'
_atom_sites_solution_hydrogens geom
_audit_creation_date 2016-09-13
_audit_creation_method 'CrysAlisPro 1.171.38.43 (Rigaku OD, 2015)'
_audit_update_record
;
2016-10-14 deposited with the CCDC.
2016-10-18 downloaded from the CCDC.
;
_cell_angle_alpha 90
_cell_angle_beta 97.925(4)
_cell_angle_gamma 90
_cell_formula_units_Z 4
_cell_length_a 7.7971(3)
_cell_length_b 13.0868(5)
_cell_length_c 13.5505(6)
_cell_measurement_reflns_used 2879
_cell_measurement_temperature 286(9)
_cell_measurement_theta_max 30.3040
_cell_measurement_theta_min 4.0290
_cell_volume 1369.48(10)
_computing_cell_refinement 'CrysAlisPro 1.171.38.43 (Rigaku OD, 2015)'
_computing_data_collection 'CrysAlisPro 1.171.38.43 (Rigaku OD, 2015)'
_computing_data_reduction 'CrysAlisPro 1.171.38.43 (Rigaku OD, 2015)'
_computing_molecular_graphics
'Palmer, D. C. (2014). CrystalMaker. CrystalMaker Software Ltd, Begbroke, Oxfordshire, England.'
_computing_structure_refinement 'SHELXL-2014/7 (Sheldrick, 2014)'
_computing_structure_solution 'SHELXL-2014/7 (Sheldrick, 2014)'
_diffrn_ambient_environment air
_diffrn_ambient_temperature 286(9)
_diffrn_detector 'CCD plate'
_diffrn_detector_area_resol_mean 8.0734
_diffrn_detector_type EosS2
_diffrn_measured_fraction_theta_full 0.9975
_diffrn_measured_fraction_theta_max 0.8887
_diffrn_measurement_details
;
List of Runs (angles in degrees, time in seconds):

  1  \w    -40.00  44.00   1.00   12.00    --  -22.90  57.00  60.00   84
  2  \w     48.00  73.00   1.00   12.00    --   23.53 178.00 120.00   25
  3  \w    -63.00 -20.00   1.00   12.00    --  -22.90 107.00 176.00   43
  4  \w    -52.00  48.00   1.00   12.00    --  -22.90  19.00-180.00  100
;
_diffrn_measurement_device 'four-circle diffractometer'
_diffrn_measurement_device_type 'New Xcalibur, EosS2'
_diffrn_measurement_method '\w scans'
_diffrn_orient_matrix_type 'CrysAlisPro convention (1999,Acta A55,543-557)'
_diffrn_orient_matrix_UB_11 -0.0756279000
_diffrn_orient_matrix_UB_12 -0.0165701000
_diffrn_orient_matrix_UB_13 -0.0309643000
_diffrn_orient_matrix_UB_21 -0.0476708000
_diffrn_orient_matrix_UB_22 0.0036992000
_diffrn_orient_matrix_UB_23 0.0408334000
_diffrn_orient_matrix_UB_31 -0.0209746000
_diffrn_orient_matrix_UB_32 0.0514771000
_diffrn_orient_matrix_UB_33 -0.0129320000
_diffrn_radiation_monochromator graphite
_diffrn_radiation_probe x-ray
_diffrn_radiation_type 'Mo K\a'
_diffrn_radiation_wavelength 0.71073
_diffrn_reflns_av_R_equivalents 0.0378
_diffrn_reflns_av_sigmaI/netI 0.0563
_diffrn_reflns_Laue_measured_fraction_full 0.997
_diffrn_reflns_Laue_measured_fraction_max 0.888
_diffrn_reflns_limit_h_max 11
_diffrn_reflns_limit_h_min -11
_diffrn_reflns_limit_k_max 18
_diffrn_reflns_limit_k_min -10
_diffrn_reflns_limit_l_max 19
_diffrn_reflns_limit_l_min -20
_diffrn_reflns_number 8720
_diffrn_reflns_point_group_measured_fraction_full 0.997
_diffrn_reflns_point_group_measured_fraction_max 0.888
_diffrn_reflns_theta_full 29.5096
_diffrn_reflns_theta_max 31.9483
_diffrn_reflns_theta_min 3.4118
_diffrn_source 'fine-focus sealed X-ray tube'
_diffrn_source_type 'Enhance (Mo) X-ray Source'
_exptl_absorpt_coefficient_mu 21.851
_exptl_absorpt_correction_T_max 0.047
_exptl_absorpt_correction_T_min 0.008
_exptl_absorpt_correction_type analytical
_exptl_absorpt_process_details
;
CrysAlisPro 1.171.38.43 (Rigaku Oxford Diffraction, 2015)
Analytical numeric absorption correction using a multifaceted crystal
            model based on expressions derived by R.C. Clark & J.S. Reid.
(Clark, R. C. & Reid, J. S. (1995). Acta Cryst. A51, 887-897)
Empirical absorption correction using spherical harmonics,
 implemented in SCALE3 ABSPACK scaling algorithm.
;
_exptl_crystal_colour Red
_exptl_crystal_density_diffrn 3.830
_exptl_crystal_description Prism
_exptl_crystal_F_000 2638
_exptl_crystal_size_max 0.298
_exptl_crystal_size_mid 0.217
_exptl_crystal_size_min 0.180
_refine_diff_density_max 1.923
_refine_diff_density_min -1.691
_refine_diff_density_rms 0.278
_refine_ls_extinction_method none
_refine_ls_goodness_of_fit_ref 1.021
_refine_ls_hydrogen_treatment mixed
_refine_ls_matrix_type full
_refine_ls_number_parameters 91
_refine_ls_number_reflns 4206
_refine_ls_number_restraints 0
_refine_ls_restrained_S_all 1.021
_refine_ls_R_factor_all 0.0654
_refine_ls_R_factor_gt 0.0425
_refine_ls_shift/su_max 0.001
_refine_ls_shift/su_mean 0.000
_refine_ls_structure_factor_coef Fsqd
_refine_ls_weighting_details 'w=1/[\s^2^(Fo^2^)+(0.0269P)^2^] where P=(Fo^2^+2Fc^2^)/3'
_refine_ls_weighting_scheme calc
_refine_ls_wR_factor_gt 0.0761
_refine_ls_wR_factor_ref 0.0849
_reflns_Friedel_coverage 0.000
_reflns_number_gt 3150
_reflns_number_total 4206
_reflns_threshold_expression 'I > 2\s(I)'
_cod_data_source_file c6dt03602c2.cif
_cod_data_source_block Compound3_RT
_cod_depositor_comments 'Adding full bibliography for 7040972--7040977.cif.'
_cod_original_cell_volume 1369.48(9)
_cod_database_code 7040976
_shelx_space_group_comment
;
The symmetry employed for this shelxl refinement is uniquely defined
by the following loop, which should always be used as a source of
symmetry information in preference to the above space-group names.
They are only intended as comments.
;
_cell_oxdiff_length_a 7.7983(5)
_cell_oxdiff_length_b 13.0856(7)
_cell_oxdiff_length_c 13.5487(10)
_cell_oxdiff_angle_alpha 89.973(5)
_cell_oxdiff_angle_beta 97.893(6)
_cell_oxdiff_angle_gamma 89.971(5)
_cell_oxdiff_volume 1369.48(16)
_cell_oxdiff_measurement_reflns_used 2879
_oxdiff_exptl_absorpt_empirical_full_min 0.725
_oxdiff_exptl_absorpt_empirical_full_max 1.429
_oxdiff_exptl_absorpt_empirical_details
;
Empirical correction (ABSPACK) includes:
- Absorption correction using spherical harmonics
- Frame scaling
;
_reflns_odcompleteness_completeness 99.75
_reflns_odcompleteness_theta 29.51
_reflns_odcompleteness_iscentric 1

loop_
_space_group_symop_id
_space_group_symop_operation_xyz
1 'x, y, z'
2 '-x, y+1/2, -z+1/2'
3 '-x, -y, -z'
4 'x, -y-1/2, z-1/2'

loop_
_atom_site_label
_atom_site_type_symbol
_atom_site_fract_x
_atom_site_fract_y
_atom_site_fract_z
_atom_site_U_iso_or_equiv
_atom_site_adp_type
_atom_site_occupancy
_atom_site_site_symmetry_order
_atom_site_calc_flag
_atom_site_refinement_flags_posn
_atom_site_refinement_flags_adp
Bi1 Bi 0.77130(4) 0.48591(2) 0.09247(2) 0.02781(9) Uani 1 1 d . .
I1 I 0.93799(10) 0.60035(5) 0.26456(5) 0.0597(2) Uani 1 1 d . .
I2 I 0.44658(8) 0.61418(4) 0.10592(4) 0.03944(15) Uani 1 1 d . .
I3 I 1.09274(8) 0.35318(4) 0.06357(4) 0.04047(15) Uani 1 1 d . .
I4 I 0.65299(10) 0.31688(4) 0.20756(5) 0.04716(17) Uani 1 1 d . .
C1 C 0.5452(16) 0.0203(7) 0.1031(7) 0.056(3) Uani 1 1 d . .
H1A H 0.6270 0.0630 0.1450 0.067 Uiso 1 1 calc R U
H1B H 0.4781 -0.0168 0.1466 0.067 Uiso 1 1 calc R U
C2 C 0.4246(18) 0.0885(8) 0.0368(8) 0.072(4) Uani 1 1 d . .
H2A H 0.3282 0.1058 0.0719 0.086 Uiso 1 1 calc R U
H2B H 0.4856 0.1515 0.0269 0.086 Uiso 1 1 calc R U
C3 C 0.745(2) -0.1228(10) 0.1253(10) 0.109(6) Uani 1 1 d . .
H3A H 0.7833 -0.0870 0.1863 0.163 Uiso 1 1 calc R U
H3B H 0.6752 -0.1801 0.1389 0.163 Uiso 1 1 calc R U
H3C H 0.8440 -0.1466 0.0969 0.163 Uiso 1 1 calc R U
N1 N 0.640(2) -0.0518(10) 0.0532(8) 0.155(8) Uani 1 1 d . .
O1 O 0.8303(17) 0.1278(11) 0.9676(8) 0.121(5) Uani 1 1 d . .
H1O1 H 0.74(4) 0.188(17) 0.897(17) 0.300 Uiso 1 1 d . .
H2O1 H 0.68(5) 0.11(2) 0.97(2) 0.310 Uiso 1 1 d . .

loop_
_atom_site_aniso_label
_atom_site_aniso_U_11
_atom_site_aniso_U_22
_atom_site_aniso_U_33
_atom_site_aniso_U_23
_atom_site_aniso_U_13
_atom_site_aniso_U_12
Bi1 0.02823(16) 0.02830(15) 0.02789(15) -0.00063(11) 0.00741(12) -0.00045(12)
I1 0.0567(5) 0.0622(4) 0.0551(4) -0.0246(3) -0.0101(4) -0.0021(4)
I2 0.0379(3) 0.0427(3) 0.0376(3) -0.0144(2) 0.0046(3) 0.0088(3)
I3 0.0373(3) 0.0355(3) 0.0522(4) 0.0142(3) 0.0190(3) 0.0065(3)
I4 0.0596(4) 0.0365(3) 0.0500(4) 0.0114(2) 0.0239(3) -0.0028(3)
C1 0.083(9) 0.046(5) 0.042(5) -0.016(4) 0.020(6) -0.018(6)
C2 0.099(11) 0.067(7) 0.053(7) -0.025(6) 0.021(7) 0.023(7)
C3 0.111(15) 0.092(11) 0.111(12) -0.026(9) -0.026(11) 0.014(10)
N1 0.25(2) 0.127(10) 0.065(7) -0.060(7) -0.059(10) 0.118(13)
O1 0.124(12) 0.164(10) 0.074(6) 0.012(6) 0.013(7) -0.081(9)

loop_
_atom_type_symbol
_atom_type_description
_atom_type_scat_dispersion_real
_atom_type_scat_dispersion_imag
_atom_type_scat_source
C C 0.0033 0.0016 'International Tables Vol C Tables 4.2.6.8 and 6.1.1.4'
N N 0.0061 0.0033 'International Tables Vol C Tables 4.2.6.8 and 6.1.1.4'
O O 0.0106 0.0060 'International Tables Vol C Tables 4.2.6.8 and 6.1.1.4'
I I -0.4742 1.8119 'International Tables Vol C Tables 4.2.6.8 and 6.1.1.4'
Bi Bi -4.1077 10.2566 'International Tables Vol C Tables 4.2.6.8 and 6.1.1.4'
H H 0.0000 0.0000 'International Tables Vol C Tables 4.2.6.8 and 6.1.1.4'

loop_
_exptl_crystal_face_index_h
_exptl_crystal_face_index_k
_exptl_crystal_face_index_l
_exptl_crystal_face_perp_dist
3 -12 -14 0.1473
1 -14 12 0.1487
-10 6 -3 0.0817
-7 -15 3 0.1455
10 -6 2 0.1028
-1 14 -12 0.0969
2 -4 -19 0.1121
3 -18 -3 0.1677
5 -12 10 0.1372
-6 -5 -13 0.1084
-10 -6 0 0.0990
-7 12 9 0.0942
5 9 -15 0.1144
-5 12 13 0.1059
-4 3 18 0.1026
3 -3 17 0.1028
2 4 17 0.1010
0 15 10 0.1171
8 9 7 0.0891
8 -9 8 0.1115
9 2 9 0.0969
8 11 -7 0.0799
11 3 -5 0.0855
9 -9 -1 0.1292
8 -8 -12 0.1266
8 -1 -15 0.1026
-10 -6 -4 0.0836
-10 4 9 0.0901

loop_
_geom_angle_atom_site_label_1
_geom_angle_atom_site_label_2
_geom_angle_atom_site_label_3
_geom_angle
_geom_angle_site_symmetry_1
_geom_angle_site_symmetry_3
I1 Bi1 I4 95.76(2) . .
I1 Bi1 I2 87.25(2) . .
I4 Bi1 I2 93.36(2) . .
I1 Bi1 I3 96.26(2) . .
I4 Bi1 I3 87.924(18) . .
I2 Bi1 I3 176.130(18) . .
I1 Bi1 I2 172.25(2) . 3_665
I4 Bi1 I2 88.221(19) . 3_665
I2 Bi1 I2 85.872(16) . 3_665
I3 Bi1 I2 90.522(17) . 3_665
I1 Bi1 I3 92.17(2) . 3_765
I4 Bi1 I3 170.776(19) . 3_765
I2 Bi1 I3 91.716(17) . 3_765
I3 Bi1 I3 86.531(16) . 3_765
I2 Bi1 I3 84.467(17) 3_665 3_765
Bi1 I2 Bi1 94.127(16) . 3_665
Bi1 I3 Bi1 93.469(16) . 3_765
N1 C1 C2 115.6(9) . .
N1 C2 C1 117.2(9) 3_655 .
C2 N1 C1 120.8(12) 3_655 .
C2 N1 C3 118.2(11) 3_655 .
C1 N1 C3 111.8(11) . .

loop_
_geom_bond_atom_site_label_1
_geom_bond_atom_site_label_2
_geom_bond_distance
_geom_bond_site_symmetry_2
Bi1 I1 2.9213(7) .
Bi1 I4 2.9280(6) .
Bi1 I2 3.0641(7) .
Bi1 I3 3.1181(7) .
Bi1 I2 3.2511(6) 3_665
Bi1 I3 3.2629(6) 3_765
I2 Bi1 3.2511(6) 3_665
I3 Bi1 3.2629(6) 3_765
C1 N1 1.427(15) .
C1 C2 1.502(15) .
C2 N1 1.343(14) 3_655
C3 N1 1.506(16) .
N1 C2 1.343(14) 3_655

loop_
_exptl_oxdiff_crystal_face_indexfrac_h
_exptl_oxdiff_crystal_face_indexfrac_k
_exptl_oxdiff_crystal_face_indexfrac_l
_exptl_oxdiff_crystal_face_x
_exptl_oxdiff_crystal_face_y
_exptl_oxdiff_crystal_face_z
2.9648 -12.2188 -13.9374 0.4098 -0.7556 -0.5109
0.9654 -13.8496 12.1494 -0.2197 0.3988 -0.8903
-9.8928 6.4831 -2.5163 0.7187 0.3928 0.5738
-6.5109 -14.8417 2.5051 0.6608 0.3578 -0.6598
10.0260 -5.9363 2.4121 -0.7346 -0.4014 -0.5471
-0.9905 13.9853 -12.0023 0.2148 -0.3911 0.8959
1.9941 -4.0184 -18.9834 0.5036 -0.8851 -0.0032
2.9852 -17.9996 -2.9846 0.1649 -0.3308 -0.9506
4.9913 -11.9872 9.9936 -0.4883 0.1258 -0.8510
-6.0048 -5.0130 -12.9710 0.9388 -0.2619 0.0356
-10.0033 -6.0001 0.0271 0.8551 0.4558 -0.0994
-6.9885 12.0063 8.9940 0.0511 0.7448 0.6483
5.0043 8.9837 -15.0068 -0.0627 -0.8181 0.5516
-4.9882 12.0106 12.9864 -0.2239 0.8125 0.5550
-3.9947 3.0174 17.9895 -0.3049 0.9362 0.0065
2.9995 -2.9819 16.9822 -0.7033 0.5394 -0.4360
2.0051 4.0168 16.9768 -0.7439 0.6125 -0.0548
0.0130 15.0076 9.9755 -0.5585 0.4622 0.6433
8.0068 9.0064 6.9678 -0.9705 -0.0639 0.2056
7.9929 -8.9894 7.9860 -0.7028 -0.0882 -0.7337
9.0015 2.0098 8.9714 -0.9919 -0.0553 -0.2014
8.0065 10.9919 -7.0221 -0.5702 -0.6278 0.4887
11.0001 2.9956 -5.0216 -0.7261 -0.7184 -0.0116
8.9916 -8.9985 -1.0083 -0.4997 -0.5031 -0.6388
7.9910 -8.0100 -11.9977 -0.1001 -0.9005 -0.4248
7.9961 -1.0142 -15.0025 -0.1234 -0.9975 -0.0259
-10.0038 -6.0041 -3.9695 0.9790 0.2926 -0.0479
-9.9943 4.0074 9.0087 0.4105 0.8591 0.2994
